data_7050030
loop_
_publ_author_name
'Ooyama, Yousuke'
'Yoshida, Katsuhira'

_publ_section_title
;
 Heterocyclic quinol-type fluorophores. Dramatic solid-state
 fluorescence enhancement behaviour of imidazoanthraquinol-type
 clathrate hosts upon inclusion of various kinds of organic solvent
 molecules
;
_journal_issue 9
_journal_name_full 'New Journal of Chemistry'
_journal_page_first 1204
_journal_paper_doi 10.1039/b411591k
_journal_volume 29
_journal_year 2005
_chemical_formula_sum 'C28 H30 N3 O2.5'
_chemical_formula_weight 448.56
_space_group_IT_number 33
_symmetry_cell_setting orthorhombic
_symmetry_Int_Tables_number 33
_symmetry_space_group_name_Hall 'P 2c -2n'
_symmetry_space_group_name_H-M 'P n a 21'
_audit_creation_date 'Sun Jun 19 18:38:07 2005'
_audit_creation_method 'by teXsan'
_cell_angle_alpha 90
_cell_angle_beta 90
_cell_angle_gamma 90
_cell_formula_units_Z 8
_cell_length_a 16.57(1)
_cell_length_b 12.047(8)
_cell_length_c 24.125(8)
_cell_measurement_reflns_used 25
_cell_measurement_temperature 296.2
_cell_measurement_theta_max 13.3
_cell_measurement_theta_min 10.5
_cell_volume 4816(5)
_computing_cell_refinement 'MSC/AFC Diffractometer Control'
_computing_data_collection 'MSC/AFC Diffractometer Control'
_computing_data_reduction 'teXsan Ver. 1.11'
_computing_publication_material 'teXsan Ver. 1.11'
_computing_structure_refinement 'teXsan Ver. 1.10'
_computing_structure_solution SIR92
_diffrn_measured_fraction_theta_full 1.00
_diffrn_measured_fraction_theta_max 1.00
_diffrn_measurement_device_type 'Rigaku AFC7S'
_diffrn_measurement_method \w-2\q
_diffrn_orient_matrix_UB_11 -0.00143
_diffrn_orient_matrix_UB_12 0.07755
_diffrn_orient_matrix_UB_13 -0.01475
_diffrn_orient_matrix_UB_21 -0.00336
_diffrn_orient_matrix_UB_22 0.02941
_diffrn_orient_matrix_UB_23 0.03869
_diffrn_orient_matrix_UB_31 0.06023
_diffrn_orient_matrix_UB_32 0.00348
_diffrn_orient_matrix_UB_33 0.00181
_diffrn_radiation_detector 'scintillation counter'
_diffrn_radiation_monochromator graphite
_diffrn_radiation_source 'Rigaku sealed tube'
_diffrn_radiation_type 'Mo K\a'
_diffrn_radiation_wavelength 0.7107
_diffrn_reflns_av_R_equivalents 0.984
_diffrn_reflns_limit_h_max 19
_diffrn_reflns_limit_h_min 0
_diffrn_reflns_limit_k_max 14
_diffrn_reflns_limit_k_min 0
_diffrn_reflns_limit_l_max 28
_diffrn_reflns_limit_l_min 0
_diffrn_reflns_number 4857
_diffrn_reflns_theta_full 25.03
_diffrn_reflns_theta_max 25.03
_diffrn_standards_decay_% 1.99
_diffrn_standards_interval_count 150
_diffrn_standards_number 3
_exptl_absorpt_coefficient_mu 0.080
_exptl_absorpt_correction_T_max 0.996
_exptl_absorpt_correction_T_min 0.910
_exptl_absorpt_correction_type psi-scan
_exptl_crystal_colour yellow
_exptl_crystal_density_diffrn 1.237
_exptl_crystal_density_method 'not measured'
_exptl_crystal_description prismatic
_exptl_crystal_F_000 1912.00
_exptl_crystal_size_max 0.600
_exptl_crystal_size_mid 0.400
_exptl_crystal_size_min 0.300
_refine_diff_density_max 0.29
_refine_diff_density_min -0.30
_refine_ls_abs_structure_Flack 11(6)
_refine_ls_extinction_coef 0.0027(7)
_refine_ls_extinction_method 'Zachariasen(1967) type 2 Gaussian isotropic'
_refine_ls_goodness_of_fit_ref 1.212
_refine_ls_matrix_type full
_refine_ls_number_parameters 616
_refine_ls_number_reflns 3603
_refine_ls_R_factor_all 0.1085
_refine_ls_R_factor_gt 0.0497
_refine_ls_shift/su_max 0.20
_refine_ls_structure_factor_coef Fsqd
_refine_ls_weighting_details 'w = 1/[\s^2^(Fo) + 0.00040|Fo|^2^]'
_refine_ls_weighting_scheme calc
_refine_ls_wR_factor_gt 0.0571
_refine_ls_wR_factor_ref 0.0699
_reflns_number_gt 2051
_reflns_number_total 4375
_reflns_threshold_expression >2sigma(I)
_cod_data_source_file b411591k.txt
_cod_data_source_block 2a-diethylether
_cod_depositor_comments
;
The following automatic conversions were performed:
'_refine_ls_matrix_type' value 'Full' changed to 'full' according to
'/home/saulius/struct/CIF-dictionaries/cif_core.dic' dictionary named
'cif_core.dic' version 2.4.1 from 2010-06-29.

Automatic conversion script
Id: cif_fix_enum 1527 2010-12-29 10:47:43Z saulius 
;
_cod_original_cell_volume 4816(4)
_cod_original_sg_symbol_H-M 'P n a 21 '
_cod_original_formula_sum 'C28 H30 N3 O2.50 '
_cod_database_code 7050030

loop_
_symmetry_equiv_pos_as_xyz
x,y,z
-x,-y,1/2+z
1/2-x,1/2+y,1/2+z
1/2+x,1/2-y,z

loop_
_atom_site_label
_atom_site_type_symbol
_atom_site_fract_x
_atom_site_fract_y
_atom_site_fract_z
_atom_site_U_iso_or_equiv
_atom_site_adp_type
_atom_site_occupancy
_atom_site_calc_flag
_atom_site_refinement_flags
_atom_site_disorder_assembly
_atom_site_disorder_group
O(1) O 0.5755(3) 0.8426(4) 0.2620 0.058(2) Uani 1.00 d . . .
O(2) O 0.8304(3) 0.5808(5) 0.2364(4) 0.107(2) Uani 1.00 d . . .
O(3) O 0.5363(3) 0.3443(4) 0.4516(2) 0.062(2) Uani 1.00 d . . .
O(4) O 0.2827(3) 0.0796(5) 0.4882(4) 0.114(2) Uani 1.00 d . . .
O(5) O 0.6599(4) 0.2734(6) 0.1095(4) 0.124(3) Uani 1.00 d . . .
N(1) N 0.4885(3) 0.6659(5) 0.3141(3) 0.050(2) Uani 1.00 d . . .
N(2) N 0.5041(4) 0.5144(5) 0.3674(3) 0.054(2) Uani 1.00 d . . .
N(3) N 0.1518(3) 0.6725(5) 0.4542(3) 0.060(2) Uani 1.00 d . . .
N(4) N 0.6174(3) 0.1699(4) 0.3969(3) 0.045(2) Uani 1.00 d . . .
N(5) N 0.5992(4) 0.0184(5) 0.3449(3) 0.048(2) Uani 1.00 d . . .
N(6) N 0.9541(3) 0.1689(5) 0.2553(3) 0.061(2) Uani 1.00 d . . .
C(1) C 0.6105(4) 0.7518(6) 0.2307(4) 0.048(2) Uani 1.00 d . . .
C(2) C 0.6865(4) 0.7943(6) 0.2022(4) 0.047(2) Uani 1.00 d . . .
C(3) C 0.6822(4) 0.8911(7) 0.1714(4) 0.063(2) Uani 1.00 d . . .
C(4) C 0.7487(5) 0.9284(7) 0.1419(4) 0.075(3) Uani 1.00 d . . .
C(5) C 0.8208(5) 0.8668(8) 0.1437(4) 0.075(3) Uani 1.00 d . . .
C(6) C 0.8250(5) 0.7738(8) 0.1745(5) 0.064(3) Uani 1.00 d . . .
C(7) C 0.7587(4) 0.7349(6) 0.2031(4) 0.053(2) Uani 1.00 d . . .
C(8) C 0.7662(5) 0.6316(7) 0.2359(5) 0.066(2) Uani 1.00 d . . .
C(9) C 0.6984(4) 0.5942(6) 0.2698(4) 0.055(2) Uani 1.00 d . . .
C(10) C 0.7071(5) 0.5019(7) 0.3040(4) 0.069(2) Uani 1.00 d . . .
C(11) C 0.6455(5) 0.4625(6) 0.3379(4) 0.067(2) Uani 1.00 d . . .
C(12) C 0.5752(4) 0.5253(6) 0.3373(4) 0.055(2) Uani 1.00 d . . .
C(13) C 0.5650(4) 0.6197(6) 0.3042(4) 0.047(2) Uani 1.00 d . . .
C(14) C 0.6266(4) 0.6554(6) 0.2685(4) 0.050(2) Uani 1.00 d . . .
C(15) C 0.4547(4) 0.6003(5) 0.3519(4) 0.048(2) Uani 1.00 d . . .
C(16) C 0.3771(4) 0.6200(6) 0.3769(4) 0.047(2) Uani 1.00 d . . .
C(17) C 0.3466(4) 0.5461(6) 0.4168(4) 0.055(2) Uani 1.00 d . . .
C(18) C 0.2729(5) 0.5646(6) 0.4418(4) 0.063(2) Uani 1.00 d . . .
C(19) C 0.2252(4) 0.6561(6) 0.4294(4) 0.056(2) Uani 1.00 d . . .
C(20) C 0.2557(4) 0.7302(6) 0.3879(4) 0.056(2) Uiso 1.00 d . . .
C(21) C 0.3300(4) 0.7104(6) 0.3634(4) 0.053(2) Uani 1.00 d . . .
C(22) C 0.1185(5) 0.5935(7) 0.4924(5) 0.075(3) Uani 1.00 d . . .
C(23) C 0.1396(7) 0.6141(9) 0.5518(5) 0.107(4) Uani 1.00 d . . .
C(24) C 0.1067(4) 0.7756(7) 0.4447(5) 0.070(3) Uani 1.00 d . . .
C(25) C 0.1338(7) 0.8714(7) 0.4777(5) 0.101(4) Uani 1.00 d . . .
C(26) C 0.5501(4) 0.7150(7) 0.1860(4) 0.055(2) Uani 1.00 d . . .
C(27) C 0.5004(4) 0.2546(5) 0.4829(4) 0.047(2) Uani 1.00 d . . .
C(28) C 0.4259(4) 0.3029(6) 0.5096(4) 0.049(2) Uani 1.00 d . . .
C(29) C 0.4286(5) 0.4051(6) 0.5359(4) 0.057(2) Uani 1.00 d . . .
C(30) C 0.3636(5) 0.4460(7) 0.5653(4) 0.065(2) Uani 1.00 d . . .
C(31) C 0.2944(5) 0.3858(7) 0.5679(4) 0.067(2) Uani 1.00 d . . .
C(32) C 0.2879(5) 0.2832(7) 0.5422(4) 0.069(3) Uani 1.00 d . . .
C(33) C 0.3546(4) 0.2413(7) 0.5117(4) 0.055(2) Uani 1.00 d . . .
C(34) C 0.3439(5) 0.1343(7) 0.4829(4) 0.065(2) Uani 1.00 d . . .
C(35) C 0.4117(4) 0.0987(6) 0.4461(4) 0.053(2) Uani 1.00 d . . .
C(36) C 0.4011(4) 0.0021(7) 0.4129(4) 0.068(2) Uani 1.00 d . . .
C(37) C 0.4590(5) -0.0339(6) 0.3771(4) 0.065(2) Uani 1.00 d . . .
C(38) C 0.5307(4) 0.0279(5) 0.3752(4) 0.049(2) Uani 1.00 d . . .
C(39) C 0.5427(4) 0.1216(5) 0.4071(4) 0.040(2) Uani 1.00 d . . .
C(40) C 0.4827(4) 0.1587(5) 0.4445(4) 0.044(2) Uani 1.00 d . . .
C(41) C 0.6496(4) 0.1054(5) 0.3582(4) 0.044(2) Uani 1.00 d . . .
C(42) C 0.7273(4) 0.1206(5) 0.3317(4) 0.045(2) Uani 1.00 d . . .
C(43) C 0.7561(4) 0.0529(6) 0.2900(4) 0.055(2) Uani 1.00 d . . .
C(44) C 0.8293(4) 0.0667(6) 0.2648(4) 0.053(2) Uani 1.00 d . . .
C(45) C 0.8808(4) 0.1546(6) 0.2802(4) 0.049(2) Uani 1.00 d . . .
C(46) C 0.8527(4) 0.2237(6) 0.3223(4) 0.053(2) Uani 1.00 d . . .
C(47) C 0.7788(4) 0.2059(6) 0.3477(4) 0.051(2) Uani 1.00 d . . .
C(48) C 0.9827(5) 0.0901(7) 0.2125(5) 0.077(3) Uani 1.00 d . . .
C(49) C 0.9542(7) 0.1203(8) 0.1554(5) 0.099(4) Uani 1.00 d . . .
C(50) C 1.0037(4) 0.2687(7) 0.2653(5) 0.071(2) Uani 1.00 d . . .
C(51) C 0.9765(6) 0.3697(8) 0.2335(5) 0.107(4) Uani 1.00 d . . .
C(52) C 0.5585(5) 0.2190(7) 0.5276(4) 0.070(3) Uani 1.00 d . . .
C(53) C 0.7312(7) 0.329(1) 0.1857(5) 0.127(5) Uani 1.00 d . . .
C(54) C 0.7060(7) 0.2378(10) 0.1528(5) 0.114(4) Uani 1.00 d . . .
C(55) C 0.6385(9) 0.190(1) 0.0712(6) 0.164(6) Uani 1.00 d . . .
C(56) C 0.5988(9) 0.224(1) 0.0259(6) 0.176(7) Uani 1.00 d . . .
H(1) H 0.526(6) 0.805(8) 0.280(4) 0.16(4) Uiso 1.00 calc . . .
H(2) H 0.498(5) 0.461(7) 0.387(4) 0.12(4) Uiso 1.00 calc . . .
H(3) H 0.6324 0.9276 0.1686 0.0760 Uiso 1.00 calc . . .
H(4) H 0.7493 0.9996 0.1227 0.0814 Uiso 1.00 calc . . .
H(5) H 0.8604 0.8923 0.1214 0.0844 Uiso 1.00 calc . . .
H(6) H 0.8773 0.7382 0.1772 0.0726 Uiso 1.00 calc . . .
H(7) H 0.7451 0.4634 0.2906 0.1001 Uiso 1.00 calc . . .
H(8) H 0.6563 0.4043 0.3628 0.0609 Uiso 1.00 calc . . .
H(9) H 0.3778 0.5077 0.4311 0.1108 Uiso 1.00 calc . . .
H(10) H 0.2611 0.5264 0.4666 0.0021 Uiso 1.00 calc . . .
H(11) H 0.2260 0.7914 0.3760 0.0643 Uiso 1.00 calc . . .
H(12) H 0.3567 0.7555 0.3313 0.0881 Uiso 1.00 calc . . .
H(13) H 0.1395 0.5200 0.4843 0.0899 Uiso 1.00 calc . . .
H(14) H 0.0622 0.5915 0.4907 0.0899 Uiso 1.00 calc . . .
H(15) H 0.1218 0.6872 0.5620 0.1465 Uiso 1.00 calc . . .
H(16) H 0.1188 0.5615 0.5757 0.1465 Uiso 1.00 calc . . .
H(17) H 0.1988 0.6151 0.5557 0.1465 Uiso 1.00 calc . . .
H(18) H 0.0514 0.7630 0.4533 0.0910 Uiso 1.00 calc . . .
H(19) H 0.1118 0.7934 0.4065 0.0910 Uiso 1.00 calc . . .
H(20) H 0.1895 0.8879 0.4693 0.1301 Uiso 1.00 calc . . .
H(21) H 0.1026 0.9360 0.4683 0.1301 Uiso 1.00 calc . . .
H(22) H 0.1290 0.8575 0.5160 0.1301 Uiso 1.00 calc . . .
H(23) H 0.5015 0.6875 0.2048 0.0636 Uiso 1.00 calc . . .
H(24) H 0.5714 0.6551 0.1652 0.0636 Uiso 1.00 calc . . .
H(25) H 0.5347 0.7735 0.1627 0.0636 Uiso 1.00 calc . . .
H(26) H 0.583(4) 0.329(5) 0.433(3) 0.06(2) Uiso 1.00 calc . . .
H(27) H 0.606(3) -0.024(4) 0.320(2) 0.02(2) Uiso 1.00 calc . . .
H(28) H 0.4754 0.4497 0.5337 0.0683 Uiso 1.00 calc . . .
H(29) H 0.3664 0.5169 0.5832 0.0760 Uiso 1.00 calc . . .
H(30) H 0.2479 0.4129 0.5858 0.0806 Uiso 1.00 calc . . .
H(31) H 0.2486 0.2303 0.5502 0.1018 Uiso 1.00 calc . . .
H(32) H 0.3564 -0.0343 0.4009 0.0846 Uiso 1.00 calc . . .
H(33) H 0.4600 -0.1053 0.3549 0.0445 Uiso 1.00 calc . . .
H(34) H 0.7242 -0.0155 0.2780 0.0372 Uiso 1.00 calc . . .
H(35) H 0.8419 0.0154 0.2337 0.1249 Uiso 1.00 calc . . .
H(36) H 0.8887 0.2961 0.3393 0.0545 Uiso 1.00 calc . . .
H(37) H 0.7684 0.2497 0.3744 0.0201 Uiso 1.00 calc . . .
H(38) H 0.9705 0.0170 0.2239 0.1072 Uiso 1.00 calc . . .
H(39) H 1.0434 0.0949 0.2134 0.1072 Uiso 1.00 calc . . .
H(40) H 0.9695 0.1895 0.1456 0.1273 Uiso 1.00 calc . . .
H(41) H 0.9744 0.0647 0.1301 0.1273 Uiso 1.00 calc . . .
H(42) H 0.8962 0.1123 0.1564 0.1273 Uiso 1.00 calc . . .
H(43) H 1.0580 0.2530 0.2561 0.0792 Uiso 1.00 calc . . .
H(44) H 0.9999 0.2878 0.3035 0.0792 Uiso 1.00 calc . . .
H(45) H 0.9231 0.3873 0.2405 0.1279 Uiso 1.00 calc . . .
H(46) H 1.0112 0.4307 0.2405 0.1279 Uiso 1.00 calc . . .
H(47) H 0.9817 0.3531 0.1934 0.1279 Uiso 1.00 calc . . .
H(48) H 0.6074 0.2037 0.5106 0.1075 Uiso 1.00 calc . . .
H(49) H 0.5365 0.1675 0.5484 0.1075 Uiso 1.00 calc . . .
H(50) H 0.5661 0.2896 0.5492 0.1075 Uiso 1.00 calc . . .
H(51) H 0.7691 0.3002 0.2136 0.1380 Uiso 1.00 calc . . .
H(52) H 0.6900 0.3641 0.2008 0.1380 Uiso 1.00 calc . . .
H(53) H 0.7648 0.3790 0.1628 0.1380 Uiso 1.00 calc . . .
H(54) H 0.6797 0.1885 0.1741 0.1398 Uiso 1.00 calc . . .
H(55) H 0.7546 0.2031 0.1363 0.1398 Uiso 1.00 calc . . .
H(56) H 0.6181 0.1340 0.0900 0.1990 Uiso 1.00 calc . . .
H(57) H 0.6940 0.1687 0.0565 0.1990 Uiso 1.00 calc . . .
H(58) H 0.5907 0.1592 0.0053 0.2434 Uiso 1.00 calc . . .
H(59) H 0.5467 0.2454 0.0424 0.2434 Uiso 1.00 calc . . .
H(60) H 0.6226 0.2801 0.0089 0.2434 Uiso 1.00 calc . . .

loop_
_atom_site_aniso_label
_atom_site_aniso_U_11
_atom_site_aniso_U_22
_atom_site_aniso_U_33
_atom_site_aniso_U_12
_atom_site_aniso_U_13
_atom_site_aniso_U_23
O(1) 0.066(3) 0.042(3) 0.067(3) 0.005(2) 0.018(3) -0.011(3)
O(2) 0.057(3) 0.113(5) 0.152(6) 0.035(3) 0.029(4) 0.012(5)
O(3) 0.060(3) 0.048(3) 0.078(4) -0.008(3) 0.031(3) 0.001(3)
O(4) 0.082(4) 0.106(5) 0.154(6) -0.052(3) 0.058(4) -0.040(5)
O(5) 0.141(6) 0.127(6) 0.104(5) -0.002(5) -0.052(4) -0.007(4)
N(1) 0.053(3) 0.049(3) 0.048(3) -0.004(3) -0.003(3) 0.000(3)
N(2) 0.061(3) 0.041(3) 0.061(5) 0.010(3) 0.011(3) -0.002(3)
N(3) 0.052(3) 0.069(4) 0.060(4) -0.004(3) 0.004(3) 0.008(3)
N(4) 0.040(3) 0.045(3) 0.049(3) -0.004(2) 0.008(3) -0.003(3)
N(5) 0.057(3) 0.045(3) 0.044(4) -0.001(2) 0.008(3) -0.015(3)
N(6) 0.049(3) 0.076(4) 0.058(4) -0.006(3) 0.006(3) -0.011(3)
C(1) 0.046(3) 0.054(4) 0.044(4) 0.000(3) 0.008(2) -0.013(2)
C(2) 0.040(3) 0.054(4) 0.048(4) -0.008(3) 0.002(3) -0.025(3)
C(3) 0.068(4) 0.068(5) 0.053(4) 0.002(4) 0.001(4) -0.003(3)
C(4) 0.084(5) 0.069(5) 0.071(6) -0.014(4) 0.025(4) -0.010(4)
C(5) 0.073(5) 0.078(5) 0.073(6) -0.023(4) 0.024(5) -0.023(4)
C(6) 0.045(4) 0.078(5) 0.068(5) -0.012(4) 0.012(3) -0.025(4)
C(7) 0.041(3) 0.062(4) 0.057(4) -0.002(3) 0.006(3) -0.020(3)
C(8) 0.052(3) 0.062(5) 0.082(6) -0.001(3) 0.018(4) -0.006(4)
C(9) 0.047(3) 0.061(4) 0.056(4) 0.009(3) 0.005(3) -0.015(3)
C(10) 0.067(5) 0.062(5) 0.079(6) 0.013(4) 0.007(4) 0.002(4)
C(11) 0.077(4) 0.056(5) 0.069(5) 0.018(4) 0.013(4) 0.004(4)
C(12) 0.064(4) 0.057(4) 0.045(4) 0.002(3) -0.001(3) 0.000(3)
C(13) 0.050(3) 0.052(4) 0.040(4) 0.000(3) -0.007(3) -0.008(3)
C(14) 0.051(3) 0.047(4) 0.052(4) 0.003(3) 0.007(3) -0.017(3)
C(15) 0.048(3) 0.045(4) 0.051(4) 0.002(3) 0.002(3) -0.006(3)
C(16) 0.042(3) 0.058(4) 0.042(4) -0.001(3) -0.009(3) -0.005(3)
C(17) 0.057(4) 0.061(5) 0.046(4) 0.004(4) -0.004(3) 0.002(3)
C(18) 0.073(4) 0.064(5) 0.053(4) 0.016(3) 0.031(4) 0.023(4)
C(19) 0.062(4) 0.055(4) 0.050(4) 0.002(3) 0.014(3) -0.002(4)
C(21) 0.049(4) 0.060(4) 0.050(4) 0.001(3) 0.004(4) 0.013(4)
C(22) 0.062(5) 0.083(6) 0.082(5) -0.009(4) 0.018(4) 0.021(4)
C(23) 0.139(9) 0.103(8) 0.080(5) 0.015(7) 0.005(6) 0.023(6)
C(24) 0.051(4) 0.088(5) 0.073(5) 0.021(4) 0.002(4) 0.017(4)
C(25) 0.149(10) 0.074(6) 0.081(7) 0.032(6) 0.007(6) 0.002(5)
C(26) 0.047(4) 0.071(6) 0.048(4) 0.006(4) -0.006(3) -0.002(4)
C(27) 0.052(3) 0.046(4) 0.043(4) -0.012(3) 0.002(2) -0.011(2)
C(28) 0.050(3) 0.055(4) 0.041(4) 0.005(3) -0.004(3) 0.003(3)
C(29) 0.067(4) 0.046(4) 0.060(5) -0.001(4) 0.007(3) 0.009(3)
C(30) 0.084(5) 0.060(5) 0.052(4) 0.023(3) 0.011(4) 0.009(4)
C(31) 0.078(5) 0.072(5) 0.052(5) 0.026(3) 0.020(4) 0.020(4)
C(32) 0.071(5) 0.072(5) 0.065(6) 0.013(4) 0.020(4) 0.017(4)
C(33) 0.049(3) 0.062(4) 0.055(4) 0.002(3) -0.005(3) 0.022(3)
C(34) 0.060(4) 0.070(5) 0.066(5) -0.003(3) 0.008(4) 0.004(4)
C(35) 0.050(3) 0.058(4) 0.051(4) -0.007(3) -0.007(3) 0.013(3)
C(36) 0.055(4) 0.071(5) 0.077(6) -0.032(4) 0.004(4) -0.014(4)
C(37) 0.064(4) 0.054(5) 0.077(5) -0.023(3) 0.005(4) -0.011(4)
C(38) 0.052(3) 0.045(4) 0.050(4) 0.000(3) 0.003(3) -0.003(3)
C(39) 0.034(3) 0.041(3) 0.045(4) -0.001(2) -0.007(2) 0.003(3)
C(40) 0.050(3) 0.041(3) 0.041(4) 0.006(3) 0.000(3) -0.007(3)
C(41) 0.051(3) 0.047(4) 0.035(4) -0.001(3) -0.002(3) 0.001(3)
C(42) 0.050(3) 0.043(4) 0.041(4) 0.009(3) 0.000(3) 0.002(3)
C(43) 0.059(4) 0.054(4) 0.053(4) -0.008(4) 0.010(3) -0.022(3)
C(44) 0.053(3) 0.058(4) 0.047(4) 0.010(3) -0.002(3) -0.014(4)
C(45) 0.043(3) 0.060(4) 0.044(4) 0.014(3) -0.010(3) -0.003(3)
C(46) 0.052(3) 0.057(4) 0.050(4) 0.007(3) -0.006(3) -0.014(3)
C(47) 0.056(3) 0.043(4) 0.052(4) 0.009(3) 0.000(3) -0.015(4)
C(48) 0.085(6) 0.076(6) 0.072(4) 0.010(5) 0.023(4) -0.012(4)
C(49) 0.149(9) 0.084(7) 0.065(5) -0.036(6) 0.016(5) -0.004(5)
C(50) 0.048(4) 0.084(5) 0.081(6) -0.010(3) 0.013(4) -0.028(4)
C(51) 0.112(9) 0.069(6) 0.14(1) -0.013(6) -0.014(7) -0.010(5)
C(52) 0.064(5) 0.088(7) 0.059(5) 0.036(5) -0.012(4) -0.019(5)
C(53) 0.117(8) 0.17(1) 0.089(8) -0.006(8) -0.030(7) -0.030(7)
C(54) 0.120(8) 0.122(9) 0.100(7) 0.023(7) -0.009(5) 0.008(6)
C(55) 0.23(2) 0.12(1) 0.13(1) 0.04(1) -0.073(10) -0.048(7)
C(56) 0.19(1) 0.21(2) 0.13(1) -0.06(1) -0.071(10) -0.013(10)

loop_
_atom_type_symbol
_atom_type_description
_atom_type_scat_dispersion_real
_atom_type_scat_dispersion_imag
_atom_type_scat_source
C C 0.0033 0.0002 'International Tables Vol C Tables 4.2.6.8 and 6.1.1.1'
H H 0.0000 0.0000 'International Tables Vol C Table 6.1.1.2'
N N 0.0061 0.0033 'International Tables Vol C Tables 4.2.6.8 and 6.1.1.1'
O O 0.0106 0.0060 'International Tables Vol C Tables 4.2.6.8 and 6.1.1.1'

loop_
_geom_angle_atom_site_label_1
_geom_angle_atom_site_label_2
_geom_angle_atom_site_label_3
_geom_angle
_geom_angle_site_symmetry_1
_geom_angle_site_symmetry_2
_geom_angle_site_symmetry_3
_geom_angle_publ_flag
C(54) O(5) C(55) 115.0(10) 1_555 1_555 1_555 yes
C(13) N(1) C(15) 105.2(6) 1_555 1_555 1_555 yes
C(12) N(2) C(15) 106.9(7) 1_555 1_555 1_555 yes
C(19) N(3) C(22) 121.7(7) 1_555 1_555 1_555 yes
C(19) N(3) C(24) 120.4(7) 1_555 1_555 1_555 yes
C(22) N(3) C(24) 117.7(7) 1_555 1_555 1_555 yes
C(39) N(4) C(41) 103.8(6) 1_555 1_555 1_555 yes
C(38) N(5) C(41) 108.5(6) 1_555 1_555 1_555 yes
C(45) N(6) C(48) 120.7(7) 1_555 1_555 1_555 yes
C(45) N(6) C(50) 121.7(7) 1_555 1_555 1_555 yes
C(48) N(6) C(50) 117.2(7) 1_555 1_555 1_555 yes
O(1) C(1) C(2) 108.2(6) 1_555 1_555 1_555 yes
O(1) C(1) C(14) 109.8(6) 1_555 1_555 1_555 yes
O(1) C(1) C(26) 108.8(6) 1_555 1_555 1_555 yes
C(2) C(1) C(14) 112.7(6) 1_555 1_555 1_555 yes
C(2) C(1) C(26) 108.6(6) 1_555 1_555 1_555 yes
C(14) C(1) C(26) 108.6(7) 1_555 1_555 1_555 yes
C(1) C(2) C(3) 118.8(7) 1_555 1_555 1_555 yes
C(1) C(2) C(7) 122.0(7) 1_555 1_555 1_555 yes
C(3) C(2) C(7) 119.0(7) 1_555 1_555 1_555 yes
C(2) C(3) C(4) 120.5(8) 1_555 1_555 1_555 yes
C(3) C(4) C(5) 119.2(9) 1_555 1_555 1_555 yes
C(4) C(5) C(6) 120.1(8) 1_555 1_555 1_555 yes
C(5) C(6) C(7) 121.1(9) 1_555 1_555 1_555 yes
C(2) C(7) C(6) 120.1(8) 1_555 1_555 1_555 yes
C(2) C(7) C(8) 120.8(7) 1_555 1_555 1_555 yes
C(6) C(7) C(8) 119.1(8) 1_555 1_555 1_555 yes
O(2) C(8) C(7) 119.8(8) 1_555 1_555 1_555 yes
O(2) C(8) C(9) 120.5(9) 1_555 1_555 1_555 yes
C(7) C(8) C(9) 119.6(7) 1_555 1_555 1_555 yes
C(8) C(9) C(10) 120.0(8) 1_555 1_555 1_555 yes
C(8) C(9) C(14) 118.5(8) 1_555 1_555 1_555 yes
C(10) C(9) C(14) 121.5(8) 1_555 1_555 1_555 yes
C(9) C(10) C(11) 123.0(8) 1_555 1_555 1_555 yes
C(10) C(11) C(12) 115.0(8) 1_555 1_555 1_555 yes
N(2) C(12) C(11) 130.8(8) 1_555 1_555 1_555 yes
N(2) C(12) C(13) 105.9(7) 1_555 1_555 1_555 yes
C(11) C(12) C(13) 123.3(8) 1_555 1_555 1_555 yes
N(1) C(13) C(12) 109.4(7) 1_555 1_555 1_555 yes
N(1) C(13) C(14) 129.8(7) 1_555 1_555 1_555 yes
C(12) C(13) C(14) 120.8(7) 1_555 1_555 1_555 yes
C(1) C(14) C(9) 125.0(7) 1_555 1_555 1_555 yes
C(1) C(14) C(13) 118.7(7) 1_555 1_555 1_555 yes
C(9) C(14) C(13) 116.3(8) 1_555 1_555 1_555 yes
N(1) C(15) N(2) 112.6(7) 1_555 1_555 1_555 yes
N(1) C(15) C(16) 124.4(7) 1_555 1_555 1_555 yes
N(2) C(15) C(16) 122.8(7) 1_555 1_555 1_555 yes
C(15) C(16) C(17) 120.2(7) 1_555 1_555 1_555 yes
C(15) C(16) C(21) 122.4(7) 1_555 1_555 1_555 yes
C(17) C(16) C(21) 117.3(7) 1_555 1_555 1_555 yes
C(16) C(17) C(18) 121.0(7) 1_555 1_555 1_555 yes
C(17) C(18) C(19) 122.5(7) 1_555 1_555 1_555 yes
N(3) C(19) C(18) 121.7(7) 1_555 1_555 1_555 yes
N(3) C(19) C(20) 121.9(7) 1_555 1_555 1_555 yes
C(18) C(19) C(20) 116.4(7) 1_555 1_555 1_555 yes
C(19) C(20) C(21) 120.2(7) 1_555 1_555 1_555 yes
C(16) C(21) C(20) 122.5(7) 1_555 1_555 1_555 yes
N(3) C(22) C(23) 114.6(9) 1_555 1_555 1_555 yes
N(3) C(24) C(25) 115.1(8) 1_555 1_555 1_555 yes
O(3) C(27) C(28) 105.7(6) 1_555 1_555 1_555 yes
O(3) C(27) C(40) 109.3(6) 1_555 1_555 1_555 yes
O(3) C(27) C(52) 108.9(7) 1_555 1_555 1_555 yes
C(28) C(27) C(40) 113.4(6) 1_555 1_555 1_555 yes
C(28) C(27) C(52) 109.1(7) 1_555 1_555 1_555 yes
C(40) C(27) C(52) 110.2(7) 1_555 1_555 1_555 yes
C(27) C(28) C(29) 120.7(7) 1_555 1_555 1_555 yes
C(27) C(28) C(33) 120.2(7) 1_555 1_555 1_555 yes
C(29) C(28) C(33) 118.9(8) 1_555 1_555 1_555 yes
C(28) C(29) C(30) 121.7(8) 1_555 1_555 1_555 yes
C(29) C(30) C(31) 119.4(9) 1_555 1_555 1_555 yes
C(30) C(31) C(32) 121.4(8) 1_555 1_555 1_555 yes
C(31) C(32) C(33) 119.2(9) 1_555 1_555 1_555 yes
C(28) C(33) C(32) 119.2(8) 1_555 1_555 1_555 yes
C(28) C(33) C(34) 123.4(8) 1_555 1_555 1_555 yes
C(32) C(33) C(34) 117.4(8) 1_555 1_555 1_555 yes
O(4) C(34) C(33) 121.7(9) 1_555 1_555 1_555 yes
O(4) C(34) C(35) 122.2(9) 1_555 1_555 1_555 yes
C(33) C(34) C(35) 116.1(7) 1_555 1_555 1_555 yes
C(34) C(35) C(36) 118.4(7) 1_555 1_555 1_555 yes
C(34) C(35) C(40) 120.4(8) 1_555 1_555 1_555 yes
C(36) C(35) C(40) 121.1(8) 1_555 1_555 1_555 yes
C(35) C(36) C(37) 122.1(7) 1_555 1_555 1_555 yes
C(36) C(37) C(38) 116.6(7) 1_555 1_555 1_555 yes
N(5) C(38) C(37) 133.0(7) 1_555 1_555 1_555 yes
N(5) C(38) C(39) 104.4(6) 1_555 1_555 1_555 yes
C(37) C(38) C(39) 122.5(7) 1_555 1_555 1_555 yes
N(4) C(39) C(38) 111.8(6) 1_555 1_555 1_555 yes
N(4) C(39) C(40) 127.4(6) 1_555 1_555 1_555 yes
C(38) C(39) C(40) 120.8(7) 1_555 1_555 1_555 yes
C(27) C(40) C(35) 123.3(7) 1_555 1_555 1_555 yes
C(27) C(40) C(39) 119.7(6) 1_555 1_555 1_555 yes
C(35) C(40) C(39) 116.8(7) 1_555 1_555 1_555 yes
N(4) C(41) N(5) 111.5(6) 1_555 1_555 1_555 yes
N(4) C(41) C(42) 126.5(7) 1_555 1_555 1_555 yes
N(5) C(41) C(42) 122.0(7) 1_555 1_555 1_555 yes
C(41) C(42) C(43) 123.7(7) 1_555 1_555 1_555 yes
C(41) C(42) C(47) 121.0(7) 1_555 1_555 1_555 yes
C(43) C(42) C(47) 115.3(7) 1_555 1_555 1_555 yes
C(42) C(43) C(44) 124.0(7) 1_555 1_555 1_555 yes
C(43) C(44) C(45) 120.7(7) 1_555 1_555 1_555 yes
N(6) C(45) C(44) 121.1(7) 1_555 1_555 1_555 yes
N(6) C(45) C(46) 122.8(7) 1_555 1_555 1_555 yes
C(44) C(45) C(46) 116.0(7) 1_555 1_555 1_555 yes
C(45) C(46) C(47) 121.7(7) 1_555 1_555 1_555 yes
C(42) C(47) C(46) 122.2(7) 1_555 1_555 1_555 yes
N(6) C(48) C(49) 112.6(8) 1_555 1_555 1_555 yes
N(6) C(50) C(51) 114.1(8) 1_555 1_555 1_555 yes
O(5) C(54) C(53) 110(1) 1_555 1_555 1_555 yes
O(5) C(55) C(56) 116(1) 1_555 1_555 1_555 yes

loop_
_geom_bond_atom_site_label_1
_geom_bond_atom_site_label_2
_geom_bond_distance
_geom_bond_site_symmetry_1
_geom_bond_site_symmetry_2
_geom_bond_publ_flag
O(1) C(1) 1.450(9) 1_555 1_555 yes
O(2) C(8) 1.227(9) 1_555 1_555 yes
O(3) C(27) 1.446(9) 1_555 1_555 yes
O(4) C(34) 1.216(9) 1_555 1_555 yes
O(5) C(54) 1.36(1) 1_555 1_555 yes
O(5) C(55) 1.41(1) 1_555 1_555 yes
N(1) C(13) 1.404(9) 1_555 1_555 yes
N(1) C(15) 1.329(9) 1_555 1_555 yes
N(2) C(12) 1.391(10) 1_555 1_555 yes
N(2) C(15) 1.372(9) 1_555 1_555 yes
N(3) C(19) 1.370(9) 1_555 1_555 yes
N(3) C(22) 1.44(1) 1_555 1_555 yes
N(3) C(24) 1.47(1) 1_555 1_555 yes
N(4) C(39) 1.390(8) 1_555 1_555 yes
N(4) C(41) 1.326(9) 1_555 1_555 yes
N(5) C(38) 1.355(9) 1_555 1_555 yes
N(5) C(41) 1.378(9) 1_555 1_555 yes
N(6) C(45) 1.367(9) 1_555 1_555 yes
N(6) C(48) 1.48(1) 1_555 1_555 yes
N(6) C(50) 1.48(1) 1_555 1_555 yes
C(1) C(2) 1.524(9) 1_555 1_555 yes
C(1) C(14) 1.50(1) 1_555 1_555 yes
C(1) C(26) 1.54(1) 1_555 1_555 yes
C(2) C(3) 1.38(1) 1_555 1_555 yes
C(2) C(7) 1.393(10) 1_555 1_555 yes
C(3) C(4) 1.39(1) 1_555 1_555 yes
C(4) C(5) 1.41(1) 1_555 1_555 yes
C(5) C(6) 1.35(1) 1_555 1_555 yes
C(6) C(7) 1.38(1) 1_555 1_555 yes
C(7) C(8) 1.48(1) 1_555 1_555 yes
C(8) C(9) 1.46(1) 1_555 1_555 yes
C(9) C(10) 1.39(1) 1_555 1_555 yes
C(9) C(14) 1.401(10) 1_555 1_555 yes
C(10) C(11) 1.39(1) 1_555 1_555 yes
C(11) C(12) 1.39(1) 1_555 1_555 yes
C(12) C(13) 1.40(1) 1_555 1_555 yes
C(13) C(14) 1.40(1) 1_555 1_555 yes
C(15) C(16) 1.441(10) 1_555 1_555 yes
C(16) C(17) 1.40(1) 1_555 1_555 yes
C(16) C(21) 1.38(1) 1_555 1_555 yes
C(17) C(18) 1.381(10) 1_555 1_555 yes
C(18) C(19) 1.389(10) 1_555 1_555 yes
C(19) C(20) 1.43(1) 1_555 1_555 yes
C(20) C(21) 1.387(10) 1_555 1_555 yes
C(22) C(23) 1.50(1) 1_555 1_555 yes
C(24) C(25) 1.47(1) 1_555 1_555 yes
C(27) C(28) 1.509(10) 1_555 1_555 yes
C(27) C(40) 1.510(9) 1_555 1_555 yes
C(27) C(52) 1.51(1) 1_555 1_555 yes
C(28) C(29) 1.39(1) 1_555 1_555 yes
C(28) C(33) 1.40(1) 1_555 1_555 yes
C(29) C(30) 1.38(1) 1_555 1_555 yes
C(30) C(31) 1.36(1) 1_555 1_555 yes
C(31) C(32) 1.39(1) 1_555 1_555 yes
C(32) C(33) 1.42(1) 1_555 1_555 yes
C(33) C(34) 1.47(1) 1_555 1_555 yes
C(34) C(35) 1.50(1) 1_555 1_555 yes
C(35) C(36) 1.42(1) 1_555 1_555 yes
C(35) C(40) 1.381(9) 1_555 1_555 yes
C(36) C(37) 1.36(1) 1_555 1_555 yes
C(37) C(38) 1.403(9) 1_555 1_555 yes
C(38) C(39) 1.382(9) 1_555 1_555 yes
C(39) C(40) 1.415(9) 1_555 1_555 yes
C(41) C(42) 1.450(9) 1_555 1_555 yes
C(42) C(43) 1.379(9) 1_555 1_555 yes
C(42) C(47) 1.391(10) 1_555 1_555 yes
C(43) C(44) 1.368(10) 1_555 1_555 yes
C(44) C(45) 1.41(1) 1_555 1_555 yes
C(45) C(46) 1.393(10) 1_555 1_555 yes
C(46) C(47) 1.39(1) 1_555 1_555 yes
C(48) C(49) 1.50(1) 1_555 1_555 yes
C(50) C(51) 1.51(1) 1_555 1_555 yes
C(53) C(54) 1.41(2) 1_555 1_555 yes
C(55) C(56) 1.34(2) 1_555 1_555 yes
